data_1555600
loop_
_publ_author_name
'Rahman, M. Toufiqur'
'Deschamps, Jeffrey R.'
'Imler, Gregory H.'
'Schwabacher, Alan W.'
'Cook, James M.'

_publ_section_title
;
 Total Synthesis of Macrocarpines D and E via an Enolate-Driven
 Copper-Mediated Cross-Coupling Process: Replacement of Catalytic
 Palladium with Copper Iodide.
;
_journal_issue 17
_journal_name_full 'Organic letters'
_journal_page_first 4174
_journal_page_last 4177
_journal_paper_doi 10.1021/acs.orglett.6b01526
_journal_volume 18
_journal_year 2016
_chemical_formula_moiety 'C19 H21 I N2 O'
_chemical_formula_sum 'C19 H21 I N2 O'
_chemical_formula_weight 420.28
_space_group_crystal_system monoclinic
_space_group_IT_number 4
_space_group_name_Hall 'P 2yb'
_space_group_name_H-M_alt 'P 1 21 1'
_atom_sites_solution_hydrogens geom
_audit_creation_method SHELXL-2014/7
_cell_angle_alpha 90
_cell_angle_beta 101.735(5)
_cell_angle_gamma 90
_cell_formula_units_Z 2
_cell_length_a 7.2720(10)
_cell_length_b 9.1963(12)
_cell_length_c 13.4788(18)
_cell_measurement_reflns_used 4699
_cell_measurement_temperature 150(2)
_cell_measurement_theta_max 68.01
_cell_measurement_theta_min 3.35
_cell_volume 882.6(2)
_computing_cell_refinement 'Bruker SMART v5.631 (Bruker, 2001)'
_computing_data_collection 'Bruker SMART v5.631 (Bruker, 2001)'
_computing_data_reduction
;
Bruker SAINT v6.45A (Bruker, 2002), Bruker XPREP v6.14 (Bruker, 2001)
;
_computing_molecular_graphics 'Bruker SHELXTL v6.14 (Bruker, 2000b)'
_computing_publication_material 'Bruker SHELXTL v6.14 (Bruker, 2000b)'
_computing_structure_refinement 'Bruker SHELXTL v6.14 (Bruker, 2000b)'
_computing_structure_solution 'Bruker SHELXTL v6.14 (Bruker, 2000b)'
_diffrn_ambient_temperature 150(2)
_diffrn_measured_fraction_theta_full 0.927
_diffrn_measured_fraction_theta_max 0.922
_diffrn_measurement_device 'Bruker PLATINUM 135 CCD'
_diffrn_measurement_method '\w scans'
_diffrn_radiation_monochromator 'Helios optics'
_diffrn_radiation_source 'rotating anode'
_diffrn_radiation_type CuK\a
_diffrn_radiation_wavelength 1.54178
_diffrn_reflns_av_R_equivalents 0.0513
_diffrn_reflns_av_unetI/netI 0.0722
_diffrn_reflns_Laue_measured_fraction_full 0.927
_diffrn_reflns_Laue_measured_fraction_max 0.922
_diffrn_reflns_limit_h_max 8
_diffrn_reflns_limit_h_min -8
_diffrn_reflns_limit_k_max 10
_diffrn_reflns_limit_k_min -10
_diffrn_reflns_limit_l_max 13
_diffrn_reflns_limit_l_min -16
_diffrn_reflns_number 3852
_diffrn_reflns_point_group_measured_fraction_full 0.722
_diffrn_reflns_point_group_measured_fraction_max 0.717
_diffrn_reflns_theta_full 67.679
_diffrn_reflns_theta_max 68.197
_diffrn_reflns_theta_min 3.349
_exptl_absorpt_coefficient_mu 14.293
_exptl_absorpt_correction_T_max 0.7531
_exptl_absorpt_correction_T_min 0.3189
_exptl_absorpt_correction_type multi-scan
_exptl_absorpt_process_details 'SADABS v2.10 (Bruker, 2000c)'
_exptl_crystal_colour colourless
_exptl_crystal_density_diffrn 1.582
_exptl_crystal_description blade
_exptl_crystal_F_000 420
_exptl_crystal_size_max 0.439
_exptl_crystal_size_mid 0.062
_exptl_crystal_size_min 0.036
_refine_diff_density_max 1.681
_refine_diff_density_min -1.225
_refine_diff_density_rms 0.179
_refine_ls_abs_structure_details
;
 Flack x determined using 697 quotients [(I+)-(I-)]/[(I+)+(I-)]
 (Parsons, Flack and Wagner, Acta Cryst. B69 (2013) 249-259).
;
_refine_ls_abs_structure_Flack 0.278(13)
_refine_ls_extinction_coef 0.0038(12)
_refine_ls_extinction_expression Fc^*^=kFc[1+0.001xFc^2^\l^3^/sin(2\q)]^-1/4^
_refine_ls_extinction_method 'SHELXL-2014/7 (Sheldrick 2014'
_refine_ls_goodness_of_fit_ref 1.127
_refine_ls_hydrogen_treatment constr
_refine_ls_matrix_type full
_refine_ls_number_parameters 211
_refine_ls_number_reflns 2307
_refine_ls_number_restraints 1
_refine_ls_restrained_S_all 1.127
_refine_ls_R_factor_all 0.0650
_refine_ls_R_factor_gt 0.0648
_refine_ls_shift/su_max 0.000
_refine_ls_shift/su_mean 0.000
_refine_ls_structure_factor_coef Fsqd
_refine_ls_weighting_details 'w=1/[\s^2^(Fo^2^)+(0.1455P)^2^+0.0814P] where P=(Fo^2^+2Fc^2^)/3'
_refine_ls_weighting_scheme calc
_refine_ls_wR_factor_gt 0.1865
_refine_ls_wR_factor_ref 0.1873
_reflns_Friedel_coverage 0.457
_reflns_Friedel_fraction_full 0.487
_reflns_Friedel_fraction_max 0.483
_reflns_number_gt 2273
_reflns_number_total 2307
_reflns_threshold_expression 'I > 2\s(I)'
_cod_data_source_file ol6b01526_si_004.cif
_cod_data_source_block cook120
_cod_original_sg_symbol_H-M 'P 21'
_cod_database_code 1555600
_shelx_shelxl_version_number 2014/7
_shelx_space_group_comment
;
The symmetry employed for this shelxl refinement is uniquely defined
by the following loop, which should always be used as a source of
symmetry information in preference to the above space-group names.
They are only intended as comments.
;
_shelx_estimated_absorpt_t_min 0.062
_shelx_estimated_absorpt_t_max 0.627

loop_
_space_group_symop_operation_xyz
'x, y, z'
'-x, y+1/2, -z'

loop_
_atom_site_label
_atom_site_type_symbol
_atom_site_fract_x
_atom_site_fract_y
_atom_site_fract_z
_atom_site_U_iso_or_equiv
_atom_site_adp_type
_atom_site_occupancy
_atom_site_site_symmetry_order
_atom_site_calc_flag
_atom_site_refinement_flags_posn
_atom_site_refinement_flags_adp
O1 O 0.1045(8) 0.6867(8) 0.7940(6) 0.0334(16) Uani 1 1 d . .
C1 C 0.0808(12) 0.5584(11) 0.7903(8) 0.028(2) Uani 1 1 d . .
C2 C -0.1111(11) 0.4867(13) 0.7708(9) 0.036(2) Uani 1 1 d . .
H2A H -0.2067 0.5607 0.7433 0.043 Uiso 1 1 calc R U
H2B H -0.1372 0.4532 0.8364 0.043 Uiso 1 1 calc R U
C3 C -0.1344(11) 0.3575(13) 0.6979(8) 0.036(2) Uani 1 1 d . .
H3A H -0.1881 0.3915 0.6283 0.043 Uiso 1 1 calc R U
H3B H -0.2225 0.2863 0.7176 0.043 Uiso 1 1 calc R U
C4 C 0.0572(10) 0.2835(9) 0.6997(6) 0.0237(19) Uani 1 1 d . .
H4A H 0.0358 0.1770 0.6873 0.028 Uiso 1 1 calc R U
C5 C 0.1583(10) 0.3428(10) 0.6213(7) 0.0236(19) Uani 1 1 d . .
N6 N 0.1074(9) 0.3167(8) 0.5187(6) 0.0230(15) Uani 1 1 d . .
C6 C -0.0425(12) 0.2184(10) 0.4690(8) 0.034(2) Uani 1 1 d . .
H6A H -0.1355 0.2071 0.5119 0.052 Uiso 1 1 calc R U
H6B H 0.0113 0.1233 0.4586 0.052 Uiso 1 1 calc R U
H6C H -0.1034 0.2593 0.4034 0.052 Uiso 1 1 calc R U
C7 C 0.2305(11) 0.3874(10) 0.4708(9) 0.0241(19) Uani 1 1 d . .
C8 C 0.2396(12) 0.3920(10) 0.3689(8) 0.0277(19) Uani 1 1 d . .
H8A H 0.1544 0.3382 0.3196 0.033 Uiso 1 1 calc R U
C9 C 0.3779(14) 0.4779(14) 0.3419(9) 0.038(2) Uani 1 1 d . .
H9A H 0.3883 0.4834 0.2729 0.046 Uiso 1 1 calc R U
C10 C 0.5029(13) 0.5572(12) 0.4155(9) 0.036(2) Uani 1 1 d . .
H10A H 0.5932 0.6181 0.3943 0.044 Uiso 1 1 calc R U
C11 C 0.4997(12) 0.5502(12) 0.5165(8) 0.030(2) Uani 1 1 d . .
H11A H 0.5881 0.6024 0.5651 0.036 Uiso 1 1 calc R U
C12 C 0.3614(10) 0.4631(10) 0.5461(8) 0.0248(19) Uani 1 1 d . .
C13 C 0.3107(10) 0.4353(10) 0.6415(8) 0.0240(19) Uani 1 1 d . .
C14 C 0.3875(10) 0.4882(11) 0.7451(7) 0.027(2) Uani 1 1 d . .
H14A H 0.4074 0.5947 0.7440 0.032 Uiso 1 1 calc R U
H14B H 0.5100 0.4412 0.7719 0.032 Uiso 1 1 calc R U
C15 C 0.2473(12) 0.4515(11) 0.8135(9) 0.025(2) Uani 1 1 d . .
H15A H 0.3126 0.4660 0.8856 0.030 Uiso 1 1 calc R U
N16 N 0.1738(9) 0.3040(9) 0.8030(6) 0.0259(16) Uani 1 1 d . .
C17 C 0.3213(14) 0.1940(12) 0.8333(8) 0.034(2) Uani 1 1 d . .
H17A H 0.4126 0.2028 0.7873 0.040 Uiso 1 1 calc R U
C18 C 0.4247(13) 0.2251(15) 0.9397(8) 0.041(3) Uani 1 1 d . .
I18 I 0.25577(9) 0.24794(18) 1.04834(5) 0.0541(4) Uani 1 1 d . .
C19 C 0.6118(14) 0.2291(18) 0.9690(10) 0.051(3) Uani 1 1 d . .
H19A H 0.6890 0.2117 0.9212 0.061 Uiso 1 1 calc R U
H19B H 0.6675 0.2495 1.0377 0.061 Uiso 1 1 calc R U
C20 C 0.2422(17) 0.0371(14) 0.8244(12) 0.044(3) Uani 1 1 d . .
H20A H 0.3426 -0.0314 0.8525 0.066 Uiso 1 1 calc R U
H20B H 0.1932 0.0140 0.7530 0.066 Uiso 1 1 calc R U
H20C H 0.1408 0.0295 0.8622 0.066 Uiso 1 1 calc R U

loop_
_atom_site_aniso_label
_atom_site_aniso_U_11
_atom_site_aniso_U_22
_atom_site_aniso_U_33
_atom_site_aniso_U_23
_atom_site_aniso_U_13
_atom_site_aniso_U_12
O1 0.037(3) 0.022(3) 0.040(5) -0.001(3) 0.005(2) 0.002(2)
C1 0.038(4) 0.022(5) 0.026(5) -0.004(4) 0.013(3) 0.007(3)
C2 0.027(3) 0.041(6) 0.044(6) -0.007(5) 0.016(3) 0.004(4)
C3 0.029(4) 0.043(5) 0.040(6) -0.005(5) 0.013(3) -0.006(4)
C4 0.032(3) 0.024(5) 0.018(4) -0.001(3) 0.009(3) -0.006(3)
C5 0.026(3) 0.024(5) 0.025(5) 0.001(4) 0.013(3) 0.000(3)
N6 0.030(3) 0.014(3) 0.027(4) -0.001(3) 0.009(3) -0.001(3)
C6 0.046(4) 0.022(6) 0.037(5) -0.007(4) 0.013(3) -0.018(4)
C7 0.032(4) 0.015(5) 0.027(5) -0.002(4) 0.010(3) -0.003(3)
C8 0.042(4) 0.021(5) 0.022(5) 0.004(4) 0.011(3) -0.001(3)
C9 0.051(5) 0.042(6) 0.026(6) 0.008(5) 0.020(4) -0.003(4)
C10 0.041(4) 0.034(5) 0.039(6) 0.005(5) 0.019(4) -0.006(4)
C11 0.032(3) 0.030(4) 0.029(6) 0.007(4) 0.008(3) -0.007(4)
C12 0.024(3) 0.024(4) 0.028(5) 0.001(4) 0.010(3) 0.002(3)
C13 0.025(3) 0.023(5) 0.025(5) 0.008(4) 0.008(3) 0.000(3)
C14 0.025(3) 0.026(5) 0.030(5) 0.007(4) 0.009(3) -0.006(3)
C15 0.033(4) 0.021(5) 0.023(5) -0.002(4) 0.009(3) -0.002(4)
N16 0.033(3) 0.015(3) 0.030(4) -0.004(3) 0.008(3) 0.003(3)
C17 0.050(5) 0.027(5) 0.026(6) 0.000(4) 0.012(4) 0.005(4)
C18 0.048(4) 0.044(7) 0.031(5) 0.007(6) 0.013(4) 0.007(5)
I18 0.0810(6) 0.0542(6) 0.0315(6) 0.0078(4) 0.0216(3) -0.0048(4)
C19 0.046(4) 0.051(8) 0.051(7) 0.009(7) -0.002(4) 0.005(5)
C20 0.052(6) 0.028(6) 0.051(8) -0.001(6) 0.007(5) -0.007(5)

loop_
_atom_type_symbol
_atom_type_description
_atom_type_scat_dispersion_real
_atom_type_scat_dispersion_imag
_atom_type_scat_source
C C 0.0181 0.0091 'International Tables Vol C Tables 4.2.6.8 and 6.1.1.4'
H H 0.0000 0.0000 'International Tables Vol C Tables 4.2.6.8 and 6.1.1.4'
N N 0.0311 0.0180 'International Tables Vol C Tables 4.2.6.8 and 6.1.1.4'
O O 0.0492 0.0322 'International Tables Vol C Tables 4.2.6.8 and 6.1.1.4'
I I -0.3257 6.8362 'International Tables Vol C Tables 4.2.6.8 and 6.1.1.4'

loop_
_geom_angle_atom_site_label_1
_geom_angle_atom_site_label_2
_geom_angle_atom_site_label_3
_geom_angle
O1 C1 C2 123.9(9)
O1 C1 C15 121.4(9)
C2 C1 C15 114.5(9)
C1 C2 C3 115.2(7)
C1 C2 H2A 108.5
C3 C2 H2A 108.5
C1 C2 H2B 108.5
C3 C2 H2B 108.5
H2A C2 H2B 107.5
C2 C3 C4 110.5(7)
C2 C3 H3A 109.5
C4 C3 H3A 109.5
C2 C3 H3B 109.5
C4 C3 H3B 109.5
H3A C3 H3B 108.1
N16 C4 C5 110.1(7)
N16 C4 C3 107.4(7)
C5 C4 C3 113.3(8)
N16 C4 H4A 108.6
C5 C4 H4A 108.6
C3 C4 H4A 108.6
N6 C5 C13 110.3(8)
N6 C5 C4 124.8(7)
C13 C5 C4 124.9(8)
C7 N6 C5 108.8(7)
C7 N6 C6 124.9(8)
C5 N6 C6 126.0(8)
N6 C6 H6A 109.5
N6 C6 H6B 109.5
H6A C6 H6B 109.5
N6 C6 H6C 109.5
H6A C6 H6C 109.5
H6B C6 H6C 109.5
N6 C7 C8 130.4(8)
N6 C7 C12 107.6(9)
C8 C7 C12 122.0(9)
C9 C8 C7 117.4(9)
C9 C8 H8A 121.3
C7 C8 H8A 121.3
C8 C9 C10 120.7(11)
C8 C9 H9A 119.6
C10 C9 H9A 119.6
C11 C10 C9 122.6(10)
C11 C10 H10A 118.7
C9 C10 H10A 118.7
C10 C11 C12 117.9(9)
C10 C11 H11A 121.1
C12 C11 H11A 121.1
C11 C12 C7 119.3(10)
C11 C12 C13 133.4(9)
C7 C12 C13 107.2(8)
C5 C13 C12 106.0(8)
C5 C13 C14 121.6(9)
C12 C13 C14 132.3(8)
C13 C14 C15 108.9(7)
C13 C14 H14A 109.9
C15 C14 H14A 109.9
C13 C14 H14B 109.9
C15 C14 H14B 109.9
H14A C14 H14B 108.3
N16 C15 C1 108.5(7)
N16 C15 C14 114.8(9)
C1 C15 C14 109.0(8)
N16 C15 H15A 108.1
C1 C15 H15A 108.1
C14 C15 H15A 108.1
C15 N16 C17 112.5(7)
C15 N16 C4 109.7(8)
C17 N16 C4 114.7(8)
N16 C17 C18 109.2(9)
N16 C17 C20 112.4(8)
C18 C17 C20 110.9(10)
N16 C17 H17A 108.1
C18 C17 H17A 108.1
C20 C17 H17A 108.1
C19 C18 C17 124.6(11)
C19 C18 I18 119.6(9)
C17 C18 I18 115.7(7)
C18 C19 H19A 120.0
C18 C19 H19B 120.0
H19A C19 H19B 120.0
C17 C20 H20A 109.5
C17 C20 H20B 109.5
H20A C20 H20B 109.5
C17 C20 H20C 109.5
H20A C20 H20C 109.5
H20B C20 H20C 109.5

loop_
_geom_bond_atom_site_label_1
_geom_bond_atom_site_label_2
_geom_bond_distance
O1 C1 1.192(13)
C1 C2 1.518(12)
C1 C15 1.541(12)
C2 C3 1.529(16)
C2 H2A 0.9900
C2 H2B 0.9900
C3 C4 1.546(11)
C3 H3A 0.9900
C3 H3B 0.9900
C4 N16 1.488(11)
C4 C5 1.506(11)
C4 H4A 1.0000
C5 N6 1.378(12)
C5 C13 1.380(12)
N6 C7 1.370(13)
N6 C6 1.469(11)
C6 H6A 0.9800
C6 H6B 0.9800
C6 H6C 0.9800
C7 C8 1.390(14)
C7 C12 1.424(13)
C8 C9 1.384(14)
C8 H8A 0.9500
C9 C10 1.406(17)
C9 H9A 0.9500
C10 C11 1.367(16)
C10 H10A 0.9500
C11 C12 1.405(13)
C11 H11A 0.9500
C12 C13 1.432(14)
C13 C14 1.476(14)
C14 C15 1.545(13)
C14 H14A 0.9900
C14 H14B 0.9900
C15 N16 1.455(12)
C15 H15A 1.0000
N16 C17 1.471(12)
C17 C18 1.504(15)
C17 C20 1.548(15)
C17 H17A 1.0000
C18 C19 1.338(14)
C18 I18 2.105(11)
C19 H19A 0.9500
C19 H19B 0.9500
C20 H20A 0.9800
C20 H20B 0.9800
C20 H20C 0.9800

loop_
_geom_torsion_atom_site_label_1
_geom_torsion_atom_site_label_2
_geom_torsion_atom_site_label_3
_geom_torsion_atom_site_label_4
_geom_torsion
O1 C1 C2 C3 137.6(12)
C15 C1 C2 C3 -46.9(13)
C1 C2 C3 C4 27.0(13)
C2 C3 C4 N16 30.2(11)
C2 C3 C4 C5 -91.7(10)
N16 C4 C5 N6 166.8(8)
C3 C4 C5 N6 -72.8(11)
N16 C4 C5 C13 -15.7(11)
C3 C4 C5 C13 104.6(10)
C13 C5 N6 C7 2.3(10)
C4 C5 N6 C7 -180.0(8)
C13 C5 N6 C6 177.0(8)
C4 C5 N6 C6 -5.3(14)
C5 N6 C7 C8 178.7(9)
C6 N6 C7 C8 3.9(15)
C5 N6 C7 C12 -1.1(10)
C6 N6 C7 C12 -175.9(8)
N6 C7 C8 C9 177.8(10)
C12 C7 C8 C9 -2.4(14)
C7 C8 C9 C10 -0.1(16)
C8 C9 C10 C11 2.3(17)
C9 C10 C11 C12 -1.9(16)
C10 C11 C12 C7 -0.5(15)
C10 C11 C12 C13 -176.7(10)
N6 C7 C12 C11 -177.4(9)
C8 C7 C12 C11 2.7(14)
N6 C7 C12 C13 -0.3(10)
C8 C7 C12 C13 179.8(8)
N6 C5 C13 C12 -2.4(10)
C4 C5 C13 C12 179.8(8)
N6 C5 C13 C14 176.4(8)
C4 C5 C13 C14 -1.4(13)
C11 C12 C13 C5 178.2(10)
C7 C12 C13 C5 1.7(9)
C11 C12 C13 C14 -0.4(18)
C7 C12 C13 C14 -177.0(9)
C5 C13 C14 C15 -12.2(12)
C12 C13 C14 C15 166.3(9)
O1 C1 C15 N16 179.9(11)
C2 C1 C15 N16 4.2(13)
O1 C1 C15 C14 -54.4(13)
C2 C1 C15 C14 129.9(9)
C13 C14 C15 N16 46.0(10)
C13 C14 C15 C1 -75.9(10)
C1 C15 N16 C17 -174.5(9)
C14 C15 N16 C17 63.3(11)
C1 C15 N16 C4 56.6(10)
C14 C15 N16 C4 -65.6(9)
C5 C4 N16 C15 46.6(9)
C3 C4 N16 C15 -77.2(9)
C5 C4 N16 C17 -81.1(10)
C3 C4 N16 C17 155.1(8)
C15 N16 C17 C18 55.2(11)
C4 N16 C17 C18 -178.5(8)
C15 N16 C17 C20 178.7(9)
C4 N16 C17 C20 -55.0(12)
N16 C17 C18 C19 -131.6(14)
C20 C17 C18 C19 104.0(15)
N16 C17 C18 I18 52.9(11)
C20 C17 C18 I18 -71.5(11)
